data_7049883
loop_
_publ_author_name
'Kani\<Zaj, Lidija'
'Mol\<canov, Kre\<simir'
'Tori\'c, Filip'
'Paji\'c, Damir'
'Lon\<cari\'c, Ivor'
'\<Santi\'c, Ana'
'Juri\'c, Marijana'

_publ_section_title
;
 Ladder-like [CrCu] coordination polymers containing unique bridging modes
 of [Cr(C<sub>2</sub>O<sub>4</sub>)<sub>3</sub>]<sup>3-</sup> and
 Cr<sub>2</sub>O<sub>7</sub><sup>2</sup>.
;
_journal_issue 22
_journal_name_full 'Dalton transactions (Cambridge, England : 2003)'
_journal_page_first 7891
_journal_page_last 7898
_journal_paper_doi 10.1039/c9dt01195a
_journal_volume 48
_journal_year 2019
_chemical_formula_moiety 'C28 H18 Cr Cu2 K N4 O17'
_chemical_formula_sum 'C28 H18 Cr Cu2 K N4 O17'
_chemical_formula_weight 900.64
_space_group_IT_number 2
_space_group_name_Hall '-P 1'
_space_group_name_H-M_alt 'P -1'
_symmetry_cell_setting triclinic
_symmetry_space_group_name_Hall '-P 1'
_symmetry_space_group_name_H-M 'P -1'
_atom_sites_solution_hydrogens mixed
_audit_creation_date 2019-01-22T15:46:39-00:00
_audit_creation_method 'WinGX routine CIF_UPDATE'
_audit_update_record
;
2019-02-08 deposited with the CCDC.    2019-04-29 downloaded from the CCDC.
;
_cell_angle_alpha 80.760(5)
_cell_angle_beta 88.103(5)
_cell_angle_gamma 82.201(5)
_cell_formula_units_Z 2
_cell_length_a 7.802(5)
_cell_length_b 9.601(5)
_cell_length_c 21.566(5)
_cell_measurement_reflns_used 6406
_cell_measurement_temperature 293(2)
_cell_measurement_theta_max 81.9745
_cell_measurement_theta_min 4.1506
_cell_volume 1579.6(14)
_computing_cell_refinement
;
        CrysAlisPro, Agilent Technologies,
        Version 1.171.36.20 (release 27-06-2012 CrysAlis171 .NET)
        (compiled Jul 11 2012,15:38:31)
;
_computing_data_collection
;
        CrysAlisPro, Agilent Technologies,
        Version 1.171.36.20 (release 27-06-2012 CrysAlis171 .NET)
        (compiled Jul 11 2012,15:38:31)
;
_computing_data_reduction
;
        CrysAlisPro, Agilent Technologies,
        Version 1.171.36.20 (release 27-06-2012 CrysAlis171 .NET)
        (compiled Jul 11 2012,15:38:31)
;
_computing_molecular_graphics 'Ortep-3 for Windows (Farrugia, 1997)'
_computing_publication_material 'WinGX publication routines (Farrugia, 1999)'
_computing_structure_refinement 'SHELXL-2017/1 (Sheldrick, 2017)'
_computing_structure_solution 'SHELXS-97 (Sheldrick, 1997)'
_diffrn_ambient_temperature 293(2)
_diffrn_detector_area_resol_mean 10.4323
_diffrn_measured_fraction_theta_full 0.992
_diffrn_measured_fraction_theta_max 0.922
_diffrn_measurement_device_type 'Xcalibur, Ruby, Nova'
_diffrn_measurement_method '\w scans'
_diffrn_radiation_monochromator mirror
_diffrn_radiation_type CuK\a
_diffrn_radiation_wavelength 1.54179
_diffrn_reflns_av_R_equivalents 0.0616
_diffrn_reflns_av_unetI/netI 0.0658
_diffrn_reflns_Laue_measured_fraction_full 0.992
_diffrn_reflns_Laue_measured_fraction_max 0.922
_diffrn_reflns_limit_h_max 9
_diffrn_reflns_limit_h_min -6
_diffrn_reflns_limit_k_max 12
_diffrn_reflns_limit_k_min -11
_diffrn_reflns_limit_l_max 26
_diffrn_reflns_limit_l_min -26
_diffrn_reflns_number 14627
_diffrn_reflns_point_group_measured_fraction_full 0.992
_diffrn_reflns_point_group_measured_fraction_max 0.922
_diffrn_reflns_theta_full 67.68
_diffrn_reflns_theta_max 82.306
_diffrn_reflns_theta_min 4.154
_exptl_absorpt_coefficient_mu 6.334
_exptl_absorpt_correction_T_max 1
_exptl_absorpt_correction_T_min 0.41535
_exptl_absorpt_correction_type multi-scan
_exptl_absorpt_process_details
;
        CrysAlisPro, Agilent Technologies,
        Version 1.171.36.20 (release 27-06-2012 CrysAlis171 .NET)
        (compiled Jul 11 2012,15:38:31)
        Empirical absorption correction using spherical harmonics,
 implemented in SCALE3 ABSPACK scaling algorithm.
;
_exptl_crystal_colour orange
_exptl_crystal_density_diffrn 1.894
_exptl_crystal_density_method 'not measured'
_exptl_crystal_description prism
_exptl_crystal_F_000 902
_exptl_crystal_size_max 0.30
_exptl_crystal_size_mid 0.07
_exptl_crystal_size_min 0.03
_refine_diff_density_max 0.693
_refine_diff_density_min -0.915
_refine_diff_density_rms 0.105
_refine_ls_extinction_method none
_refine_ls_goodness_of_fit_ref 1.043
_refine_ls_hydrogen_treatment constr
_refine_ls_matrix_type full
_refine_ls_number_parameters 481
_refine_ls_number_reflns 6459
_refine_ls_number_restraints 5
_refine_ls_restrained_S_all 1.049
_refine_ls_R_factor_all 0.0755
_refine_ls_R_factor_gt 0.0616
_refine_ls_shift/su_max 0.001
_refine_ls_shift/su_mean 0
_refine_ls_structure_factor_coef Fsqd
_refine_ls_weighting_details 'w=1/[\s^2^(Fo^2^)+(0.0790P)^2^+2.6087P] where P=(Fo^2^+2Fc^2^)/3'
_refine_ls_weighting_scheme calc
_refine_ls_wR_factor_ref 0.172
_reflns_number_gt 5424
_reflns_number_total 6459
_reflns_threshold_expression 'I > 2\s(I)'
_cod_data_source_file c9dt01195a2.cif
_cod_data_source_block marijana-kcr-bpy-cu-126
_cod_depositor_comments 'Adding full bibliography for 7049883--7049885.cif.'
_cod_database_code 7049883

loop_
_symmetry_equiv_pos_as_xyz
'x, y, z'
'-x, -y, -z'

loop_
_atom_site_label
_atom_site_fract_x
_atom_site_fract_y
_atom_site_fract_z
_atom_site_U_iso_or_equiv
_atom_site_adp_type
_atom_site_calc_flag
_atom_site_occupancy
_atom_site_type_symbol
Cr1 -0.17253(8) 0.64162(7) 0.73636(3) 0.03471(18) Uani d 1 Cr
Cu1 0.35978(10) 0.57450(8) 0.68541(3) 0.0458(2) Uani d 1 Cu
Cu2 0.27620(9) 0.83489(7) 0.87684(3) 0.04312(19) Uani d 1 Cu
K1 0.06739(18) 1.04831(13) 0.67561(8) 0.0690(4) Uani d 1 K
C1 -0.0048(6) 0.4051(5) 0.6936(2) 0.0409(9) Uani d 1 C
C2 -0.1296(6) 0.3494(5) 0.7466(2) 0.0392(9) Uani d 1 C
C3 -0.1010(6) 0.7468(5) 0.8432(2) 0.0430(10) Uani d 1 C
C4 -0.2999(6) 0.7812(5) 0.8346(2) 0.0407(9) Uani d 1 C
C5 -0.1822(6) 0.8489(5) 0.6321(2) 0.0467(10) Uani d 1 C
C6 -0.3161(7) 0.7521(5) 0.6200(2) 0.0459(10) Uani d 1 C
C7 0.3405(5) 0.6350(5) 0.8027(2) 0.0369(8) Uani d 1 C
C8 0.2914(5) 0.7766(5) 0.75954(19) 0.0354(8) Uani d 1 C
C9 0.4870(8) 0.2693(7) 0.7154(5) 0.080(2) Uani d 1 C
H9 0.5057 0.286488 0.755711 0.097 Uiso calc 1 H
C10 0.5181(9) 0.1287(9) 0.7025(6) 0.107(4) Uani d 1 C
H10 0.554223 0.052303 0.73355 0.129 Uiso calc 1 H
C11 0.4924(11) 0.1098(13) 0.6416(8) 0.130(5) Uani d 1 C
H11 0.512621 0.018456 0.631276 0.156 Uiso calc 1 H
C12 0.4380(11) 0.2219(11) 0.5958(6) 0.109(4) Uani d 1 C
H12 0.423878 0.207019 0.554861 0.131 Uiso calc 1 H
C13 0.4039(8) 0.3589(9) 0.6113(4) 0.079(2) Uani d 1 C
C14 0.3276(8) 0.4836(8) 0.5699(3) 0.0668(17) Uani d 1 C
C15 0.2729(14) 0.4836(14) 0.5080(4) 0.113(4) Uani d 1 C
H15 0.291631 0.401195 0.489879 0.135 Uiso calc 1 H
C16 0.1924(16) 0.6072(18) 0.4757(4) 0.129(5) Uani d 1 C
H16 0.153715 0.609894 0.435104 0.155 Uiso calc 1 H
C17 0.1691(15) 0.7251(16) 0.5024(4) 0.125(4) Uani d 1 C
H17 0.117183 0.810648 0.480165 0.15 Uiso calc 1 H
C18 0.2219(10) 0.7187(10) 0.5623(3) 0.084(2) Uani d 1 C
H18 0.20265 0.800693 0.580715 0.101 Uiso calc 1 H
C19 0.3295(8) 0.6596(6) 1.0029(2) 0.0568(13) Uani d 1 C
H19 0.345523 0.581034 0.982111 0.068 Uiso calc 1 H
C20 0.3416(9) 0.6386(7) 1.0678(3) 0.0675(16) Uani d 1 C
H20 0.367673 0.547494 1.090407 0.081 Uiso calc 1 H
C21 0.3144(10) 0.7543(8) 1.0978(2) 0.0710(18) Uani d 1 C
H21 0.32131 0.742453 1.141367 0.085 Uiso calc 1 H
C22 0.2765(8) 0.8893(7) 1.0637(2) 0.0614(14) Uani d 1 C
H22 0.255255 0.968653 1.083949 0.074 Uiso calc 1 H
C23 0.2710(6) 0.9038(6) 0.9989(2) 0.0448(10) Uani d 1 C
C24 0.2342(6) 1.0409(5) 0.9575(2) 0.0440(10) Uani d 1 C
C25 0.2064(9) 1.1713(7) 0.9784(3) 0.0628(14) Uani d 1 C
H25 0.20924 1.176634 1.021064 0.075 Uiso calc 1 H
C26 0.1740(9) 1.2947(7) 0.9339(3) 0.0715(17) Uani d 1 C
H26 0.155665 1.38351 0.946857 0.086 Uiso calc 1 H
C27 0.1691(9) 1.2848(6) 0.8709(3) 0.0629(14) Uani d 1 C
H27 0.1466 1.365637 0.840704 0.075 Uiso calc 1 H
C28 0.1987(8) 1.1513(6) 0.8542(3) 0.0557(12) Uani d 1 C
H28 0.196584 1.143406 0.811841 0.067 Uiso calc 1 H
N1 0.4320(6) 0.3766(5) 0.6717(3) 0.0591(12) Uani d 1 N
N2 0.2995(6) 0.6007(6) 0.5954(2) 0.0614(13) Uani d 1 N
N3 0.2959(5) 0.7887(4) 0.96966(17) 0.0424(8) Uani d 1 N
N4 0.2304(5) 1.0326(4) 0.89577(18) 0.0434(8) Uani d 1 N
O1 0.0148(4) 0.5366(3) 0.69185(16) 0.0444(7) Uani d 1 O
O2 -0.2155(4) 0.4482(3) 0.77296(15) 0.0429(7) Uani d 1 O
O3 0.0645(5) 0.3257(4) 0.6590(2) 0.0618(10) Uani d 1 O
O4 -0.1363(5) 0.2215(4) 0.75898(18) 0.0557(9) Uani d 1 O
O5 -0.0264(4) 0.6678(4) 0.80508(15) 0.0457(7) Uani d 1 O
O6 -0.3537(4) 0.7396(3) 0.78580(15) 0.0409(7) Uani d 1 O
O7 -0.0304(4) 0.7965(5) 0.88290(17) 0.0572(10) Uani d 1 O
O8 -0.3918(4) 0.8406(4) 0.87211(17) 0.0527(9) Uani d 1 O
O9 -0.1205(4) 0.8227(3) 0.68775(16) 0.0459(7) Uani d 1 O
O10 -0.3323(4) 0.6492(3) 0.66556(14) 0.0404(6) Uani d 1 O
O11 -0.1477(6) 0.9452(5) 0.5912(2) 0.0707(11) Uani d 1 O
O12 -0.3962(7) 0.7770(6) 0.57141(19) 0.0799(14) Uani d 1 O
O13 0.3759(4) 0.5270(3) 0.77719(14) 0.0428(7) Uani d 1 O
O14 0.2923(4) 0.7725(3) 0.70164(14) 0.0412(7) Uani d 1 O
O15 0.3385(4) 0.6373(3) 0.86076(14) 0.0407(6) Uani d 1 O
O16 0.2553(4) 0.8860(3) 0.78403(14) 0.0401(6) Uani d 1 O
O17 0.221(2) 1.0367(13) 0.5445(4) 0.246(8) Uani d 1 O
H17A 0.263963 1.103101 0.521694 0.37 Uiso d 1 H
H17B 0.200893 0.982831 0.51935 0.37 Uiso d 1 H

loop_
_atom_site_aniso_label
_atom_site_aniso_U_11
_atom_site_aniso_U_22
_atom_site_aniso_U_33
_atom_site_aniso_U_12
_atom_site_aniso_U_13
_atom_site_aniso_U_23
Cr1 0.0309(3) 0.0365(4) 0.0389(3) -0.0042(3) 0.0052(3) -0.0140(3)
Cu1 0.0540(4) 0.0430(4) 0.0417(4) -0.0007(3) 0.0029(3) -0.0160(3)
Cu2 0.0535(4) 0.0420(4) 0.0338(3) 0.0007(3) 0.0013(3) -0.0121(3)
K1 0.0666(7) 0.0375(6) 0.1035(10) -0.0095(5) -0.0225(7) -0.0062(6)
C1 0.035(2) 0.039(2) 0.050(2) -0.0050(17) 0.0054(18) -0.0130(18)
C2 0.038(2) 0.038(2) 0.042(2) -0.0072(17) 0.0008(17) -0.0060(17)
C3 0.037(2) 0.051(3) 0.043(2) -0.0063(18) 0.0049(17) -0.0164(19)
C4 0.035(2) 0.043(2) 0.045(2) -0.0040(17) 0.0058(17) -0.0136(18)
C5 0.045(2) 0.039(2) 0.056(3) -0.0048(19) 0.008(2) -0.011(2)
C6 0.055(3) 0.043(2) 0.043(2) -0.005(2) 0.005(2) -0.0166(19)
C7 0.0317(19) 0.040(2) 0.038(2) -0.0048(16) 0.0033(15) -0.0053(17)
C8 0.0313(19) 0.036(2) 0.039(2) -0.0019(15) 0.0016(15) -0.0097(16)
C9 0.045(3) 0.057(4) 0.140(7) 0.002(3) -0.002(4) -0.025(4)
C10 0.050(4) 0.065(5) 0.207(12) 0.004(3) -0.008(5) -0.027(6)
C11 0.056(4) 0.110(8) 0.249(15) 0.000(5) 0.019(6) -0.120(10)
C12 0.075(5) 0.104(7) 0.172(10) -0.017(5) 0.044(6) -0.094(8)
C13 0.051(3) 0.107(6) 0.105(5) -0.034(3) 0.040(3) -0.080(5)
C14 0.060(3) 0.095(5) 0.054(3) -0.025(3) 0.020(3) -0.032(3)
C15 0.117(7) 0.169(11) 0.082(6) -0.068(7) 0.036(5) -0.078(7)
C16 0.132(9) 0.216(15) 0.047(4) -0.058(9) -0.005(5) -0.013(6)
C17 0.126(8) 0.203(13) 0.051(4) -0.046(8) -0.005(4) -0.013(6)
C18 0.087(5) 0.113(6) 0.044(3) -0.003(4) -0.002(3) 0.003(3)
C19 0.064(3) 0.059(3) 0.044(3) 0.000(2) 0.001(2) -0.006(2)
C20 0.081(4) 0.067(4) 0.051(3) -0.013(3) 0.000(3) 0.006(3)
C21 0.089(4) 0.094(5) 0.033(2) -0.027(4) 0.000(3) -0.007(3)
C22 0.076(4) 0.075(4) 0.039(2) -0.022(3) 0.006(2) -0.016(2)
C23 0.042(2) 0.060(3) 0.035(2) -0.010(2) 0.0051(17) -0.0140(19)
C24 0.042(2) 0.051(3) 0.043(2) -0.0094(19) 0.0081(18) -0.019(2)
C25 0.076(4) 0.065(4) 0.053(3) -0.012(3) 0.008(3) -0.029(3)
C26 0.082(4) 0.061(4) 0.081(4) -0.014(3) 0.007(3) -0.038(3)
C27 0.077(4) 0.044(3) 0.069(3) -0.009(3) -0.001(3) -0.013(3)
C28 0.064(3) 0.055(3) 0.048(3) 0.000(2) 0.000(2) -0.015(2)
N1 0.040(2) 0.050(3) 0.092(4) -0.0049(18) 0.012(2) -0.030(2)
N2 0.057(3) 0.092(4) 0.041(2) -0.016(2) 0.0147(19) -0.026(2)
N3 0.0392(19) 0.053(2) 0.0348(17) -0.0035(16) 0.0021(14) -0.0094(16)
N4 0.045(2) 0.046(2) 0.0414(19) -0.0041(16) 0.0044(15) -0.0155(16)
O1 0.0403(16) 0.0407(17) 0.0556(18) -0.0079(13) 0.0179(14) -0.0190(14)
O2 0.0427(16) 0.0414(17) 0.0439(16) -0.0058(13) 0.0099(13) -0.0070(13)
O3 0.063(2) 0.047(2) 0.081(3) -0.0131(17) 0.030(2) -0.0317(19)
O4 0.063(2) 0.0401(19) 0.062(2) -0.0062(16) 0.0059(17) -0.0041(15)
O5 0.0330(15) 0.058(2) 0.0484(17) 0.0001(13) 0.0027(13) -0.0212(15)
O6 0.0306(14) 0.0500(18) 0.0461(16) -0.0017(12) 0.0016(12) -0.0227(14)
O7 0.0387(17) 0.089(3) 0.0535(19) -0.0101(17) 0.0023(14) -0.0396(19)
O8 0.0399(17) 0.070(2) 0.0565(19) -0.0052(15) 0.0092(15) -0.0379(18)
O9 0.0460(17) 0.0364(16) 0.0582(19) -0.0100(13) 0.0031(14) -0.0131(14)
O10 0.0428(16) 0.0397(16) 0.0412(15) -0.0103(12) 0.0030(12) -0.0108(12)
O11 0.079(3) 0.053(2) 0.075(3) -0.018(2) 0.010(2) 0.0110(19)
O12 0.114(4) 0.087(3) 0.044(2) -0.034(3) -0.018(2) -0.004(2)
O13 0.0472(17) 0.0388(16) 0.0419(16) 0.0011(13) 0.0026(13) -0.0111(13)
O14 0.0453(16) 0.0420(16) 0.0343(14) 0.0005(13) 0.0034(12) -0.0058(12)
O15 0.0416(16) 0.0430(17) 0.0360(14) -0.0012(12) 0.0006(12) -0.0059(12)
O16 0.0439(16) 0.0396(16) 0.0358(14) 0.0010(12) 0.0008(12) -0.0092(12)
O17 0.49(2) 0.215(12) 0.086(5) -0.248(14) -0.006(8) -0.008(6)

loop_
_atom_type_symbol
_atom_type_description
_atom_type_scat_dispersion_real
_atom_type_scat_dispersion_imag
_atom_type_scat_source
C C 0.0181 0.0091 'International Tables Vol C Tables 4.2.6.8 and 6.1.1.4'
H H 0 0 'International Tables Vol C Tables 4.2.6.8 and 6.1.1.4'
N N 0.0311 0.018 'International Tables Vol C Tables 4.2.6.8 and 6.1.1.4'
O O 0.0492 0.0322 'International Tables Vol C Tables 4.2.6.8 and 6.1.1.4'
Cr Cr -0.1635 2.4439 'International Tables Vol C Tables 4.2.6.8 and 6.1.1.4'
Cu Cu -1.9646 0.5888 'International Tables Vol C Tables 4.2.6.8 and 6.1.1.4'
K K 0.3868 1.0657 'International Tables Vol C Tables 4.2.6.8 and 6.1.1.4'

loop_
_geom_angle_atom_site_label_1
_geom_angle_atom_site_label_2
_geom_angle_atom_site_label_3
_geom_angle
_geom_angle_site_symmetry_1
_geom_angle_site_symmetry_3
O2 Cr1 O9 171.13(13) . .
O2 Cr1 O5 95.56(15) . .
O9 Cr1 O5 90.30(15) . .
O2 Cr1 O6 95.41(14) . .
O9 Cr1 O6 92.00(14) . .
O5 Cr1 O6 82.00(13) . .
O2 Cr1 O1 82.44(13) . .
O9 Cr1 O1 90.40(14) . .
O5 Cr1 O1 95.30(14) . .
O6 Cr1 O1 176.40(15) . .
O2 Cr1 O10 92.38(14) . .
O9 Cr1 O10 82.43(14) . .
O5 Cr1 O10 170.65(14) . .
O6 Cr1 O10 92.35(13) . .
O1 Cr1 O10 90.63(14) . .
O13 Cu1 N1 93.86(19) . .
O13 Cu1 N2 167.73(18) . .
N1 Cu1 N2 82.4(2) . .
O13 Cu1 O14 84.56(13) . .
N1 Cu1 O14 178.09(19) . .
N2 Cu1 O14 99.40(19) . .
O13 Cu1 O10 96.68(12) . 1_655
N1 Cu1 O10 94.27(15) . 1_655
N2 Cu1 O10 95.24(15) . 1_655
O14 Cu1 O10 84.87(12) . 1_655
O15 Cu2 N3 95.87(15) . .
O15 Cu2 N4 175.84(15) . .
N3 Cu2 N4 82.12(17) . .
O15 Cu2 O16 85.48(13) . .
N3 Cu2 O16 178.65(15) . .
N4 Cu2 O16 96.53(15) . .
O15 Cu2 O8 84.15(12) . 1_655
N3 Cu2 O8 87.67(14) . 1_655
N4 Cu2 O8 92.11(14) . 1_655
O16 Cu2 O8 92.41(12) . 1_655
O3 K1 O9 147.59(13) 1_565 .
O3 K1 O11 115.36(15) 1_565 .
O9 K1 O11 46.33(11) . .
O3 K1 O16 116.54(13) 1_565 .
O9 K1 O16 84.71(11) . .
O11 K1 O16 127.75(12) . .
O3 K1 O4 59.28(11) 1_565 1_565
O9 K1 O4 99.44(12) . 1_565
O11 K1 O4 112.18(14) . 1_565
O16 K1 O4 89.41(11) . 1_565
O3 K1 O14 144.00(13) 1_565 .
O9 K1 O14 68.32(11) . .
O11 K1 O14 92.88(12) . .
O16 K1 O14 44.47(8) . .
O4 K1 O14 131.68(11) 1_565 .
O3 K1 O17 90.6(2) 1_565 .
O9 K1 O17 100.06(17) . .
O11 K1 O17 65.3(3) . .
O16 K1 O17 119.2(4) . .
O4 K1 O17 146.6(3) 1_565 .
O14 K1 O17 81.0(3) . .
O3 K1 C5 133.05(15) 1_565 .
O9 K1 C5 23.66(12) . .
O11 K1 C5 22.68(12) . .
O16 K1 C5 107.09(12) . .
O4 K1 C5 106.71(13) 1_565 .
O14 K1 C5 80.75(12) . .
O17 K1 C5 82.4(2) . .
O3 K1 C8 135.47(14) 1_565 .
O9 K1 C8 72.08(11) . .
O11 K1 C8 108.72(12) . .
O16 K1 C8 22.42(9) . .
O4 K1 C8 109.40(12) 1_565 .
O14 K1 C8 22.67(9) . .
O17 K1 C8 102.3(3) . .
C5 K1 C8 91.15(13) . .
O3 K1 C1 16.51(11) 1_565 1_565
O9 K1 C1 137.25(12) . 1_565
O11 K1 C1 119.26(13) . 1_565
O16 K1 C1 108.97(11) . 1_565
O4 K1 C1 42.88(10) 1_565 1_565
O14 K1 C1 147.51(11) . 1_565
O17 K1 C1 106.9(2) . 1_565
C5 K1 C1 130.97(13) . 1_565
C8 K1 C1 130.73(12) . 1_565
O3 K1 C11 73.7(2) 1_565 1_565
O9 K1 C11 137.70(18) . 1_565
O11 K1 C11 123.9(2) . 1_565
O16 K1 C11 77.1(3) . 1_565
O4 K1 C11 117.95(17) 1_565 1_565
O14 K1 C11 72.0(2) . 1_565
O17 K1 C11 59.1(4) . 1_565
C5 K1 C11 135.26(18) . 1_565
C8 K1 C11 77.1(3) . 1_565
C1 K1 C11 85.01(17) 1_565 1_565
O3 C1 O1 126.3(4) . .
O3 C1 C2 120.0(4) . .
O1 C1 C2 113.7(4) . .
O3 C1 K1 37.9(3) . 1_545
O1 C1 K1 162.2(3) . 1_545
C2 C1 K1 82.7(2) . 1_545
O4 C2 O2 127.3(4) . .
O4 C2 C1 119.0(4) . .
O2 C2 C1 113.7(4) . .
O7 C3 O5 126.4(4) . .
O7 C3 C4 119.9(4) . .
O5 C3 C4 113.7(4) . .
O8 C4 O6 125.2(4) . .
O8 C4 C3 121.4(4) . .
O6 C4 C3 113.3(4) . .
O11 C5 O9 125.0(5) . .
O11 C5 C6 120.3(5) . .
O9 C5 C6 114.6(4) . .
O11 C5 K1 65.6(3) . .
O9 C5 K1 59.5(2) . .
C6 C5 K1 172.0(3) . .
O12 C6 O10 125.8(5) . .
O12 C6 C5 120.1(5) . .
O10 C6 C5 114.0(4) . .
O13 C7 O15 125.7(4) . .
O13 C7 C8 117.0(4) . .
O15 C7 C8 117.3(4) . .
O16 C8 O14 125.3(4) . .
O16 C8 C7 118.1(4) . .
O14 C8 C7 116.6(4) . .
O16 C8 K1 63.1(2) . .
O14 C8 K1 65.2(2) . .
C7 C8 K1 162.1(3) . .
N1 C9 C10 121.4(9) . .
C11 C10 C9 116.9(10) . .
C12 C11 C10 121.7(8) . .
C12 C11 K1 91.0(5) . 1_545
C10 C11 K1 91.7(6) . 1_545
C11 C12 C13 119.4(10) . .
N1 C13 C12 118.4(9) . .
N1 C13 C14 116.3(5) . .
C12 C13 C14 125.2(8) . .
N2 C14 C15 120.4(9) . .
N2 C14 C13 114.8(5) . .
C15 C14 C13 124.6(8) . .
C16 C15 C14 118.4(9) . .
C17 C16 C15 119.8(9) . .
C16 C17 C18 119.5(12) . .
N2 C18 C17 122.7(10) . .
N3 C19 C20 121.8(6) . .
C21 C20 C19 118.6(6) . .
C20 C21 C22 120.2(5) . .
C21 C22 C23 118.5(6) . .
N3 C23 C22 120.8(5) . .
N3 C23 C24 115.3(4) . .
C22 C23 C24 123.8(5) . .
N4 C24 C25 121.0(5) . .
N4 C24 C23 114.9(4) . .
C25 C24 C23 124.0(5) . .
C24 C25 C26 118.4(5) . .
C27 C26 C25 120.0(5) . .
C28 C27 C26 117.7(6) . .
N4 C28 C27 123.3(5) . .
C9 N1 C13 122.3(6) . .
C9 N1 Cu1 125.5(5) . .
C13 N1 Cu1 112.0(5) . .
C14 N2 C18 119.3(6) . .
C14 N2 Cu1 114.5(5) . .
C18 N2 Cu1 125.9(5) . .
C19 N3 C23 120.1(4) . .
C19 N3 Cu2 126.2(3) . .
C23 N3 Cu2 113.7(3) . .
C28 N4 C24 119.6(4) . .
C28 N4 Cu2 126.5(3) . .
C24 N4 Cu2 113.9(3) . .
C1 O1 Cr1 112.7(3) . .
C2 O2 Cr1 114.2(3) . .
C1 O3 K1 125.6(3) . 1_545
C2 O4 K1 115.2(3) . 1_545
C3 O5 Cr1 114.9(3) . .
C4 O6 Cr1 115.1(3) . .
C5 O9 Cr1 114.0(3) . .
C5 O9 K1 96.9(3) . .
Cr1 O9 K1 148.47(17) . .
C6 O10 Cr1 113.5(3) . .
C5 O11 K1 91.7(4) . .
C7 O13 Cu1 111.4(3) . .
C8 O14 Cu1 110.5(3) . .
C8 O14 K1 92.2(2) . .
Cu1 O14 K1 150.08(15) . .
C7 O15 Cu2 109.8(3) . .
C8 O16 Cu2 109.3(3) . .
C8 O16 K1 94.4(3) . .
Cu2 O16 K1 149.20(14) . .

loop_
_geom_bond_atom_site_label_1
_geom_bond_atom_site_label_2
_geom_bond_site_symmetry_2
_geom_bond_distance
Cr1 O2 . 1.966(3)
Cr1 O9 . 1.966(3)
Cr1 O5 . 1.967(3)
Cr1 O6 . 1.970(3)
Cr1 O1 . 1.973(3)
Cr1 O10 . 1.989(3)
Cu1 O13 . 1.963(3)
Cu1 N1 . 1.973(5)
Cu1 N2 . 1.980(5)
Cu1 O14 . 1.986(3)
Cu1 O10 1_655 2.602(3)
Cu2 O15 . 1.976(3)
Cu2 N3 . 1.986(4)
Cu2 N4 . 1.988(4)
Cu2 O16 . 1.989(3)
Cu2 O8 1_655 2.597(4)
K1 O3 1_565 2.627(4)
K1 O9 . 2.750(4)
K1 O11 . 2.888(5)
K1 O16 . 2.912(3)
K1 O4 1_565 2.929(4)
K1 O14 . 2.955(4)
K1 O17 . 3.047(11)
K1 C5 . 3.170(5)
K1 C8 . 3.254(5)
K1 C1 1_565 3.477(5)
K1 C11 1_565 3.481(9)
C1 O3 . 1.215(6)
C1 O1 . 1.287(6)
C1 C2 . 1.552(6)
C2 O4 . 1.222(6)
C2 O2 . 1.284(6)
C3 O7 . 1.224(6)
C3 O5 . 1.280(6)
C3 C4 . 1.553(6)
C4 O8 . 1.221(5)
C4 O6 . 1.287(5)
C5 O11 . 1.223(6)
C5 O9 . 1.281(6)
C5 C6 . 1.543(7)
C6 O12 . 1.212(7)
C6 O10 . 1.293(6)
C7 O13 . 1.246(5)
C7 O15 . 1.254(5)
C7 C8 . 1.529(6)
C8 O16 . 1.245(5)
C8 O14 . 1.255(5)
C9 N1 . 1.315(10)
C9 C10 . 1.409(10)
C10 C11 . 1.380(16)
C11 C12 . 1.369(18)
C12 C13 . 1.398(10)
C13 N1 . 1.369(9)
C13 C14 . 1.443(12)
C14 N2 . 1.319(8)
C14 C15 . 1.415(11)
C15 C16 . 1.360(17)
C16 C17 . 1.339(18)
C17 C18 . 1.358(11)
C18 N2 . 1.320(10)
C19 N3 . 1.326(7)
C19 C20 . 1.387(8)
C20 C21 . 1.362(10)
C21 C22 . 1.383(10)
C22 C23 . 1.385(7)
C23 N3 . 1.347(6)
C23 C24 . 1.466(8)
C24 N4 . 1.348(6)
C24 C25 . 1.385(7)
C25 C26 . 1.400(10)
C26 C27 . 1.381(9)
C27 C28 . 1.374(8)
C28 N4 . 1.332(7)
